data_1548245
loop_
_publ_author_name
'Wang, Jun'
'Zhang, Qiang-Sheng'
'Dou, Wei'
'Kirillov, Alexander M.'
'Liu, Wei-Sheng'
'Xu, Cong'
'Xu, Cai-Ling'
'Fang, Ran'
'Yang, Li-Zi'

_publ_section_title
;
 Novel double layer lanthanide metal-organic networks for sensing
 applications.
;
_journal_issue 2
_journal_name_full 'Dalton transactions (Cambridge, England : 2003)'
_journal_page_first 465
_journal_page_last 474
_journal_paper_doi 10.1039/c7dt03604c
_journal_volume 47
_journal_year 2018
_chemical_formula_moiety 'C44 H28 Eu N2 O12'
_chemical_formula_sum 'C44 H28 Eu N2 O12'
_chemical_formula_weight 928.64
_space_group_crystal_system monoclinic
_space_group_IT_number 15
_space_group_name_Hall '-I 2yc'
_space_group_name_H-M_alt 'I 1 2/c 1'
_symmetry_space_group_name_Hall '-I 2yc'
_symmetry_space_group_name_H-M 'I 1 2/c 1'
_atom_sites_solution_hydrogens geom
_atom_sites_solution_primary direct
_audit_creation_date 2017-11-03
_audit_creation_method
;
Olex2 1.2
(compiled 2017.08.10 svn.r3458 for OlexSys, GUI svn.r5381)
;
_audit_update_record
;
2017-11-06 deposited with the CCDC.
2017-11-28 downloaded from the CCDC.
;
_cell_angle_alpha 90
_cell_angle_beta 94.951(4)
_cell_angle_gamma 90
_cell_formula_units_Z 8
_cell_length_a 15.0374(6)
_cell_length_b 15.5766(7)
_cell_length_c 35.0554(17)
_cell_measurement_reflns_used 2080
_cell_measurement_temperature 293
_cell_measurement_theta_max 22.5360
_cell_measurement_theta_min 3.5940
_cell_volume 8180.4(6)
_computing_cell_refinement
;
CrysAlisPro, Agilent Technologies,
Version 1.171.36.32 (release 02-08-2013 CrysAlis171 .NET)
(compiled Aug  2 2013,16:46:58)
;
_computing_data_collection
;
CrysAlisPro, Agilent Technologies,
Version 1.171.36.32 (release 02-08-2013 CrysAlis171 .NET)
(compiled Aug  2 2013,16:46:58)
;
_computing_data_reduction
;
CrysAlisPro, Agilent Technologies,
Version 1.171.36.32 (release 02-08-2013 CrysAlis171 .NET)
(compiled Aug  2 2013,16:46:58)
;
_computing_molecular_graphics 'Olex2 (Dolomanov et al., 2009)'
_computing_publication_material 'Olex2 (Dolomanov et al., 2009)'
_computing_structure_refinement 'XL (Sheldrick, 2008)'
_computing_structure_solution 'ShelXS (Sheldrick, 2008)'
_diffrn_ambient_temperature 293
_diffrn_detector_area_resol_mean 16.0733
_diffrn_measured_fraction_theta_full 0.995
_diffrn_measured_fraction_theta_max 0.995
_diffrn_measurement_details
;
#__ type_ start__ end____ width___ exp.time_
  1 omega -101.00  -69.00   1.0000    6.0000
omega____ theta____ kappa____ phi______ frames
    -      -19.3492  178.0000 -120.0000 32

#__ type_ start__ end____ width___ exp.time_
  2 omega  -20.00    5.00   1.0000    6.0000
omega____ theta____ kappa____ phi______ frames
    -      -19.3492  -99.0000    0.0000 25

#__ type_ start__ end____ width___ exp.time_
  3 omega   59.00  101.00   1.0000    6.0000
omega____ theta____ kappa____ phi______ frames
    -       22.6305  178.0000  -60.0000 42

#__ type_ start__ end____ width___ exp.time_
  4 omega   30.00   68.00   1.0000    6.0000
omega____ theta____ kappa____ phi______ frames
    -       22.6305   57.0000  -90.0000 38

#__ type_ start__ end____ width___ exp.time_
  5 omega  -52.00   61.00   1.0000    6.0000
omega____ theta____ kappa____ phi______ frames
    -       22.6305    0.0000  120.0000 113
;
_diffrn_measurement_device_type 'SuperNova, Dual, Cu at zero, Eos'
_diffrn_measurement_method '\w scans'
_diffrn_orient_matrix_UB_11 0.0165329000
_diffrn_orient_matrix_UB_12 0.0334045000
_diffrn_orient_matrix_UB_13 0.0123862000
_diffrn_orient_matrix_UB_21 -0.0266286000
_diffrn_orient_matrix_UB_22 -0.0151949000
_diffrn_orient_matrix_UB_23 0.0143319000
_diffrn_orient_matrix_UB_31 0.0354574000
_diffrn_orient_matrix_UB_32 -0.0269897000
_diffrn_orient_matrix_UB_33 0.0073273000
_diffrn_radiation_monochromator mirror
_diffrn_radiation_type MoK\a
_diffrn_radiation_wavelength 0.71073
_diffrn_reflns_av_R_equivalents 0.0879
_diffrn_reflns_av_unetI/netI 0.1469
_diffrn_reflns_Laue_measured_fraction_full 0.995
_diffrn_reflns_Laue_measured_fraction_max 0.995
_diffrn_reflns_limit_h_max 18
_diffrn_reflns_limit_h_min -18
_diffrn_reflns_limit_k_max 11
_diffrn_reflns_limit_k_min -19
_diffrn_reflns_limit_l_max 41
_diffrn_reflns_limit_l_min -43
_diffrn_reflns_number 16323
_diffrn_reflns_point_group_measured_fraction_full 0.995
_diffrn_reflns_point_group_measured_fraction_max 0.995
_diffrn_reflns_theta_full 25.242
_diffrn_reflns_theta_max 26.000
_diffrn_reflns_theta_min 3.369
_diffrn_source 'SuperNova (Mo) X-ray Source'
_exptl_absorpt_coefficient_mu 1.599
_exptl_absorpt_correction_T_max 1.00000
_exptl_absorpt_correction_T_min 0.98196
_exptl_absorpt_correction_type multi-scan
_exptl_absorpt_process_details
;
CrysAlisPro, Agilent Technologies,
Version 1.171.36.32 (release 02-08-2013 CrysAlis171 .NET)
(compiled Aug  2 2013,16:46:58)
Empirical absorption correction using spherical harmonics,
 implemented in SCALE3 ABSPACK scaling algorithm.
;
_exptl_crystal_colour 'clear light colourless'
_exptl_crystal_colour_lustre clear
_exptl_crystal_colour_modifier light
_exptl_crystal_colour_primary colourless
_exptl_crystal_density_diffrn 1.508
_exptl_crystal_description block
_exptl_crystal_F_000 3720
_exptl_crystal_size_max 0.22
_exptl_crystal_size_mid 0.21
_exptl_crystal_size_min 0.2
_platon_squeeze_details 'TITL wangj_eunoI 1 2/c 1 R = 0.07'
_refine_diff_density_max 2.485
_refine_diff_density_min -1.166
_refine_diff_density_rms 0.185
_refine_ls_extinction_method none
_refine_ls_goodness_of_fit_ref 1.062
_refine_ls_hydrogen_treatment constr
_refine_ls_matrix_type full
_refine_ls_number_parameters 532
_refine_ls_number_reflns 8012
_refine_ls_number_restraints 112
_refine_ls_restrained_S_all 1.063
_refine_ls_R_factor_all 0.1148
_refine_ls_R_factor_gt 0.0659
_refine_ls_shift/su_max 0.001
_refine_ls_shift/su_mean 0.000
_refine_ls_structure_factor_coef Fsqd
_refine_ls_weighting_details 'w=1/[\s^2^(Fo^2^)+(0.0431P)^2^+32.0751P] where P=(Fo^2^+2Fc^2^)/3'
_refine_ls_weighting_scheme calc
_refine_ls_wR_factor_gt 0.1286
_refine_ls_wR_factor_ref 0.1671
_reflns_Friedel_coverage 0.000
_reflns_number_gt 5040
_reflns_number_total 8012
_reflns_threshold_expression 'I > 2\s(I)'
_cod_data_source_file c7dt03604c2.cif
_cod_data_source_block wangj_euno3def
_cod_depositor_comments 'Adding full bibliography for 1548244--1548245.cif.'
_cod_original_cell_volume 8180.5(7)
_cod_database_code 1548245
_shelx_shelxl_version_number 2014/7
_shelx_space_group_comment
;
The symmetry employed for this shelxl refinement is uniquely defined
by the following loop, which should always be used as a source of
symmetry information in preference to the above space-group names.
They are only intended as comments.
;
_reflns_odcompleteness_completeness 99.71
_reflns_odcompleteness_iscentric 1
_reflns_odcompleteness_theta 26.32
_olex2_refinement_description
;
1. Fixed Uiso
 At 1.2 times of:
  All C(H) groups, All C(H,H) groups
2. Restrained distances
 C42-C41
 1.35 with sigma of 0.02
 C41-C40
 1.35 with sigma of 0.02
 C40-C39
 1.35 with sigma of 0.02
 C39-C38
 1.35 with sigma of 0.02
 C43-C38
 1.35 with sigma of 0.02
 C42-C43
 1.35 with sigma of 0.02
 C41-C42
 1.35 with sigma of 0.02
 C40-C41
 1.35 with sigma of 0.02
 C39-C40
 1.35 with sigma of 0.02
 C38-C39
 1.35 with sigma of 0.02
3. Uiso/Uaniso restraints and constraints
O11 \\sim C38 \\sim C43 \\sim C39 \\sim C40 \\sim C41 \\sim C44 \\sim O12 \\sim
C42 \\sim C37: within 1.7A with sigma of 0.01 and sigma for terminal atoms of
0.02
Uanis(C43) \\sim Ueq, Uanis(C38) \\sim Ueq, Uanis(C39) \\sim Ueq, Uanis(C40)
\\sim Ueq, Uanis(C41) \\sim Ueq, Uanis(C42) \\sim Ueq, Uanis(C37) \\sim Ueq:
with sigma of 0.01 and sigma for terminal atoms of 0.02
4.a Secondary CH2 refined with riding coordinates:
 C21(H21A,H21B), C37(H37A,H37B)
4.b Aromatic/amide H refined with riding coordinates:
 C12(H12), C31(H31), C1(H1), C2(H2), C11(H11), C34(H34), C8(H8), C3(H3),
 C7(H7), C10(H10), C18(H18), C15(H15), C19(H19), C36(H36), C25(H25), C23(H23),
 C24(H24), C26(H26), C28(H28), C42(H42), C43(H43), C44(H44), C39(H39), C40(H40)
;
_olex2_submission_special_instructions 'No special instructions were received'

loop_
_space_group_symop_operation_xyz
'x, y, z'
'-x, y, -z+1/2'
'x+1/2, y+1/2, z+1/2'
'-x+1/2, y+1/2, -z+1'
'-x, -y, -z'
'x, -y, z-1/2'
'-x+1/2, -y+1/2, -z+1/2'
'x+1/2, -y+1/2, z'

loop_
_atom_site_label
_atom_site_type_symbol
_atom_site_fract_x
_atom_site_fract_y
_atom_site_fract_z
_atom_site_U_iso_or_equiv
_atom_site_adp_type
_atom_site_occupancy
_atom_site_site_symmetry_order
_atom_site_calc_flag
_atom_site_refinement_flags_posn
_atom_site_refinement_flags_adp
Eu1 Eu 0.02196(2) 0.59236(3) 0.03791(2) 0.01703(14) Uani 1 1 d . .
O2 O -0.1325(3) 0.5834(4) 0.01724(16) 0.0230(13) Uani 1 1 d . .
N2 N -0.0437(4) 0.6863(5) 0.08849(19) 0.0226(16) Uani 1 1 d . .
N1 N 0.1090(4) 0.5923(5) 0.10521(19) 0.0245(17) Uani 1 1 d . .
O8 O -0.0190(4) 0.4337(4) 0.02819(16) 0.0222(13) Uani 1 1 d . .
O7 O -0.0334(4) 0.4883(4) 0.08492(18) 0.0354(16) Uani 1 1 d . .
C30 C -0.0810(6) 0.3449(6) 0.0751(3) 0.032(2) Uani 1 1 d . .
C29 C -0.0424(5) 0.4266(6) 0.0625(2) 0.023(2) Uani 1 1 d . .
C12 C 0.1810(5) 0.5460(6) 0.1139(2) 0.029(2) Uani 1 1 d . .
H12 H 0.2099 0.5223 0.0940 0.035 Uiso 1 1 calc R .
O9 O -0.3358(4) 0.2723(5) 0.0333(2) 0.0499(19) Uani 1 1 d . .
C31 C -0.1676(6) 0.3199(7) 0.0601(3) 0.036(2) Uani 1 1 d . .
H31 H -0.1977 0.3510 0.0403 0.043 Uiso 1 1 calc R .
C13 C -0.1800(5) 0.5403(6) -0.0068(2) 0.0209(19) Uani 1 1 d . .
C32 C -0.2072(6) 0.2479(6) 0.0753(3) 0.039(2) Uani 1 1 d . .
C1 C -0.1162(6) 0.7324(6) 0.0807(3) 0.030(2) Uani 1 1 d . .
H1 H -0.1382 0.7380 0.0552 0.036 Uiso 1 1 calc R .
O10 O -0.3380(5) 0.1613(5) 0.0750(2) 0.062(2) Uani 1 1 d . .
C33 C -0.2996(7) 0.2241(7) 0.0617(3) 0.041(3) Uani 1 1 d . .
C9 C 0.1006(7) 0.6167(7) 0.1729(3) 0.040(3) Uani 1 1 d . .
C2 C -0.1619(6) 0.7731(7) 0.1083(3) 0.041(3) Uani 1 1 d . .
H2 H -0.2132 0.8048 0.1014 0.049 Uiso 1 1 calc R .
C5 C -0.0105(6) 0.6772(6) 0.1256(3) 0.035(2) Uani 1 1 d . .
C11 C 0.2166(6) 0.5304(8) 0.1513(3) 0.046(3) Uani 1 1 d . .
H11 H 0.2669 0.4960 0.1560 0.055 Uiso 1 1 calc R .
C34 C -0.1596(7) 0.2031(8) 0.1033(3) 0.055(3) Uani 1 1 d . .
H34 H -0.1864 0.1557 0.1137 0.066 Uiso 1 1 calc R .
C4 C -0.0538(7) 0.7155(7) 0.1559(3) 0.046(3) Uani 1 1 d . .
C8 C 0.0552(9) 0.6527(8) 0.2026(3) 0.061(3) Uani 1 1 d . .
H8 H 0.0754 0.6422 0.2280 0.073 Uiso 1 1 calc R .
C35 C -0.0749(8) 0.2238(8) 0.1171(4) 0.068(4) Uani 1 1 d . .
C3 C -0.1308(7) 0.7662(7) 0.1454(3) 0.047(3) Uani 1 1 d . .
H3 H -0.1596 0.7946 0.1641 0.056 Uiso 1 1 calc R .
C6 C 0.0686(6) 0.6276(6) 0.1346(3) 0.028(2) Uani 1 1 d . .
C7 C -0.0151(9) 0.7007(8) 0.1945(3) 0.058(3) Uani 1 1 d . .
H7 H -0.0415 0.7267 0.2146 0.070 Uiso 1 1 calc R .
C10 C 0.1773(7) 0.5659(8) 0.1806(3) 0.054(3) Uani 1 1 d . .
H10 H 0.2006 0.5568 0.2057 0.064 Uiso 1 1 calc R .
O1 O -0.1552(3) 0.4795(4) -0.02712(16) 0.0255(14) Uani 1 1 d . .
C18 C -0.4576(5) 0.6041(5) -0.0240(2) 0.0180(18) Uani 1 1 d . .
H18 H -0.5171 0.6199 -0.0291 0.022 Uiso 1 1 calc R .
C20 C -0.4280(5) 0.5286(5) -0.0389(2) 0.0200(18) Uani 1 1 d . .
C16 C -0.4003(5) 0.6571(5) -0.0013(2) 0.0158(17) Uani 1 1 d . .
C15 C -0.3108(5) 0.6337(6) 0.0053(2) 0.0206(19) Uani 1 1 d . .
H15 H -0.2720 0.6679 0.0209 0.025 Uiso 1 1 calc R .
C19 C -0.3379(5) 0.5076(6) -0.0330(2) 0.0218(19) Uani 1 1 d . .
H19 H -0.3170 0.4580 -0.0440 0.026 Uiso 1 1 calc R .
C14 C -0.2790(5) 0.5597(5) -0.0110(2) 0.0146(17) Uani 1 1 d . .
O4 O -0.3759(3) 0.7862(4) 0.03467(16) 0.0247(14) Uani 1 1 d . .
O3 O -0.5119(3) 0.7640(4) 0.00742(16) 0.0230(13) Uani 1 1 d . .
C17 C -0.4314(5) 0.7407(5) 0.0143(2) 0.0205(19) Uani 1 1 d . .
O5 O -0.4647(4) 0.4741(5) -0.10145(18) 0.0431(19) Uani 1 1 d . .
C21 C -0.4903(5) 0.4712(6) -0.0632(2) 0.027(2) Uani 1 1 d . .
H21A H -0.4863 0.4128 -0.0536 0.032 Uiso 1 1 calc R .
H21B H -0.5513 0.4908 -0.0626 0.032 Uiso 1 1 calc R .
C36 C -0.0373(7) 0.2990(8) 0.1036(4) 0.063(4) Uani 1 1 d . .
H36 H 0.0180 0.3176 0.1144 0.075 Uiso 1 1 calc R .
C25 C -0.5935(6) 0.3859(7) -0.1227(3) 0.044(3) Uani 1 1 d . .
H25 H -0.6088 0.3767 -0.0979 0.053 Uiso 1 1 calc R .
C23 C -0.4959(8) 0.4435(10) -0.1660(3) 0.073(4) Uani 1 1 d . .
H23 H -0.4441 0.4734 -0.1701 0.087 Uiso 1 1 calc R .
C22 C -0.5189(7) 0.4330(7) -0.1297(3) 0.041(3) Uani 1 1 d . .
C24 C -0.5481(8) 0.4106(10) -0.1969(3) 0.079(5) Uani 1 1 d . .
H24 H -0.5330 0.4202 -0.2217 0.095 Uiso 1 1 calc R .
C26 C -0.6449(7) 0.3527(9) -0.1540(3) 0.060(4) Uani 1 1 d . .
H26 H -0.6963 0.3222 -0.1499 0.072 Uiso 1 1 calc R .
C27 C -0.6229(7) 0.3632(9) -0.1904(3) 0.052(3) Uani 1 1 d . .
O6 O -0.6660(6) 0.3326(8) -0.2562(2) 0.091(4) Uani 1 1 d . .
C28 C -0.6803(8) 0.3261(11) -0.2230(3) 0.079(5) Uani 1 1 d . .
H28 H -0.7307 0.2957 -0.2173 0.095 Uiso 1 1 calc R .
O11 O 0.0654(9) 0.1380(9) 0.1210(4) 0.146(4) Uani 1 1 d . U
C37 C -0.0183(11) 0.1695(13) 0.1460(5) 0.126(5) Uani 1 1 d . U
H37A H -0.0517 0.1208 0.1544 0.151 Uiso 1 1 calc R .
H37B H 0.0034 0.2032 0.1681 0.151 Uiso 1 1 calc R .
C42 C 0.2879(14) 0.0444(15) 0.1396(6) 0.151(5) Uani 1 1 d D U
H42 H 0.3337 0.0239 0.1259 0.182 Uiso 1 1 calc R .
C38 C 0.1447(15) 0.1039(16) 0.1424(6) 0.149(4) Uani 1 1 d D U
C43 C 0.2112(13) 0.0813(14) 0.1211(6) 0.145(5) Uani 1 1 d D U
H43 H 0.2063 0.0901 0.0947 0.173 Uiso 1 1 calc R .
O12 O 0.3829(13) -0.0107(14) 0.2292(5) 0.235(7) Uani 1 1 d . U
C44 C 0.3813(18) 0.0153(18) 0.1901(8) 0.181(6) Uani 1 1 d . U
H44 H 0.4297 0.0160 0.1752 0.217 Uiso 1 1 calc R .
C41 C 0.2928(16) 0.0398(17) 0.1780(6) 0.158(5) Uani 1 1 d D U
C39 C 0.1490(14) 0.0901(15) 0.1812(6) 0.157(5) Uani 1 1 d D U
H39 H 0.0995 0.1022 0.1945 0.188 Uiso 1 1 calc R .
C40 C 0.2261(14) 0.0583(15) 0.2009(7) 0.162(5) Uani 1 1 d D U
H40 H 0.2319 0.0503 0.2272 0.195 Uiso 1 1 calc R .

loop_
_atom_site_aniso_label
_atom_site_aniso_U_11
_atom_site_aniso_U_22
_atom_site_aniso_U_33
_atom_site_aniso_U_23
_atom_site_aniso_U_13
_atom_site_aniso_U_12
Eu1 0.0146(2) 0.0157(2) 0.0207(2) -0.0015(2) 0.00101(15) -0.00067(19)
O2 0.014(3) 0.023(3) 0.031(3) -0.010(3) -0.001(2) -0.002(3)
N2 0.023(4) 0.021(4) 0.023(4) -0.005(4) 0.002(3) -0.005(3)
N1 0.025(4) 0.026(4) 0.023(4) 0.009(4) 0.003(3) -0.005(3)
O8 0.028(3) 0.019(3) 0.020(3) -0.002(3) 0.002(2) 0.002(3)
O7 0.051(4) 0.024(3) 0.032(4) -0.006(4) 0.009(3) -0.014(3)
C30 0.035(5) 0.030(5) 0.031(5) 0.000(5) 0.002(4) 0.004(5)
C29 0.020(4) 0.023(5) 0.024(5) 0.002(5) -0.002(4) 0.000(4)
C12 0.026(5) 0.033(5) 0.026(5) 0.003(5) -0.005(4) 0.000(4)
O9 0.040(4) 0.044(4) 0.065(5) 0.003(5) 0.001(4) -0.004(4)
C31 0.036(5) 0.036(6) 0.034(5) -0.004(6) -0.003(4) -0.002(5)
C13 0.018(4) 0.025(5) 0.021(4) -0.001(4) 0.007(3) 0.000(4)
C32 0.039(5) 0.029(5) 0.047(6) 0.004(6) 0.002(5) -0.010(5)
C1 0.033(5) 0.026(5) 0.033(5) -0.001(5) 0.012(4) 0.000(5)
O10 0.045(4) 0.058(5) 0.085(6) 0.004(5) 0.018(4) -0.020(4)
C33 0.048(6) 0.027(5) 0.048(7) -0.012(6) 0.015(5) -0.008(5)
C9 0.062(7) 0.042(6) 0.014(5) 0.007(5) -0.006(4) 0.004(6)
C2 0.036(5) 0.037(6) 0.052(7) -0.002(6) 0.013(5) 0.000(5)
C5 0.040(5) 0.026(5) 0.040(6) -0.007(5) 0.013(5) -0.005(5)
C11 0.037(6) 0.050(7) 0.047(6) 0.016(7) -0.014(5) 0.005(5)
C34 0.061(7) 0.051(7) 0.050(7) 0.021(7) -0.013(6) -0.023(6)
C4 0.056(7) 0.045(7) 0.040(6) -0.008(6) 0.011(5) 0.002(6)
C8 0.099(10) 0.056(8) 0.025(6) 0.000(7) 0.000(6) 0.010(8)
C35 0.074(8) 0.051(7) 0.071(8) 0.026(8) -0.034(7) -0.037(7)
C3 0.054(7) 0.047(7) 0.041(6) -0.013(6) 0.021(5) 0.003(6)
C6 0.035(5) 0.024(5) 0.027(5) 0.006(5) 0.008(4) -0.001(4)
C7 0.099(9) 0.056(8) 0.023(6) 0.008(7) 0.018(6) 0.006(8)
C10 0.073(8) 0.058(8) 0.026(6) 0.011(6) -0.016(5) 0.011(7)
O1 0.019(3) 0.031(3) 0.027(3) -0.010(3) 0.002(2) 0.009(3)
C18 0.009(4) 0.023(5) 0.022(4) 0.001(4) 0.001(3) 0.008(4)
C20 0.020(4) 0.018(4) 0.024(4) -0.008(4) 0.010(3) -0.002(4)
C16 0.011(4) 0.019(4) 0.019(4) 0.001(4) 0.007(3) -0.002(3)
C15 0.018(4) 0.021(5) 0.022(4) -0.003(4) -0.004(3) -0.008(4)
C19 0.021(4) 0.022(5) 0.022(4) -0.006(4) 0.000(3) 0.002(4)
C14 0.020(4) 0.010(4) 0.015(4) -0.002(4) 0.006(3) 0.006(3)
O4 0.023(3) 0.020(3) 0.031(3) -0.008(3) 0.001(2) 0.005(3)
O3 0.012(3) 0.025(3) 0.033(3) -0.004(3) 0.006(2) 0.005(3)
C17 0.022(4) 0.020(4) 0.019(4) 0.000(4) 0.000(3) -0.002(4)
O5 0.035(4) 0.062(5) 0.031(4) -0.012(4) -0.001(3) -0.027(4)
C21 0.021(4) 0.034(5) 0.025(5) -0.004(5) -0.002(4) -0.010(4)
C36 0.056(7) 0.048(7) 0.078(9) 0.019(8) -0.034(6) -0.009(6)
C25 0.033(5) 0.062(8) 0.035(6) 0.001(6) -0.007(4) -0.014(5)
C23 0.063(8) 0.116(13) 0.039(7) -0.023(9) 0.007(6) -0.047(8)
C22 0.051(6) 0.048(7) 0.022(5) 0.000(6) -0.013(4) -0.011(6)
C24 0.082(9) 0.131(14) 0.026(6) -0.013(9) 0.009(6) -0.041(10)
C26 0.040(6) 0.091(11) 0.048(7) -0.017(8) -0.003(5) -0.025(7)
C27 0.044(6) 0.078(9) 0.033(6) -0.018(7) -0.009(5) -0.013(6)
O6 0.082(6) 0.147(11) 0.042(5) -0.030(7) -0.013(4) -0.018(7)
C28 0.053(7) 0.135(15) 0.046(7) -0.035(10) -0.012(6) 0.002(9)
O11 0.139(7) 0.142(7) 0.153(7) 0.003(7) -0.004(6) 0.015(7)
C37 0.115(8) 0.122(8) 0.136(8) 0.012(7) -0.004(7) 0.000(7)
C42 0.150(7) 0.152(7) 0.152(7) 0.011(7) 0.015(6) -0.003(6)
C38 0.145(6) 0.150(6) 0.150(6) 0.005(6) 0.006(6) 0.012(6)
C43 0.137(7) 0.149(7) 0.149(7) 0.009(6) 0.022(6) 0.003(6)
O12 0.274(15) 0.250(16) 0.186(13) 0.050(15) 0.052(13) 0.095(13)
C44 0.181(10) 0.187(11) 0.177(10) 0.026(10) 0.028(10) 0.030(10)
C41 0.154(7) 0.162(7) 0.160(7) 0.012(6) 0.019(6) 0.009(6)
C39 0.154(7) 0.160(7) 0.156(7) 0.009(6) 0.006(6) 0.010(6)
C40 0.155(7) 0.165(7) 0.166(7) 0.008(6) 0.013(6) 0.009(6)

loop_
_atom_type_symbol
_atom_type_description
_atom_type_scat_dispersion_real
_atom_type_scat_dispersion_imag
_atom_type_scat_source
C C 0.0033 0.0016 'International Tables Vol C Tables 4.2.6.8 and 6.1.1.4'
H H 0.0000 0.0000 'International Tables Vol C Tables 4.2.6.8 and 6.1.1.4'
Eu Eu -0.1578 3.6682 'International Tables Vol C Tables 4.2.6.8 and 6.1.1.4'
N N 0.0061 0.0033 'International Tables Vol C Tables 4.2.6.8 and 6.1.1.4'
O O 0.0106 0.0060 'International Tables Vol C Tables 4.2.6.8 and 6.1.1.4'

loop_
_geom_angle_atom_site_label_1
_geom_angle_atom_site_label_2
_geom_angle_atom_site_label_3
_geom_angle
_geom_angle_site_symmetry_1
_geom_angle_site_symmetry_3
O2 Eu1 Eu1 69.43(13) . 5_565
O2 Eu1 N2 79.61(19) . .
O2 Eu1 N1 132.8(2) . .
O2 Eu1 O8 71.70(18) . .
O2 Eu1 O7 77.9(2) . .
O2 Eu1 C29 72.4(2) . .
O2 Eu1 O4 129.21(19) . 8_565
O2 Eu1 O3 76.44(18) . 8_565
O2 Eu1 C17 103.0(2) . 8_565
N2 Eu1 Eu1 146.43(14) . 5_565
N2 Eu1 N1 64.3(2) . .
N2 Eu1 O8 122.7(2) . .
N2 Eu1 C29 98.3(2) . .
N2 Eu1 C17 78.4(2) . 8_565
N1 Eu1 Eu1 130.94(17) . 5_565
N1 Eu1 C29 83.4(2) . .
N1 Eu1 C17 98.5(2) . 8_565
O8 Eu1 Eu1 38.69(14) 5_565 5_565
O8 Eu1 Eu1 34.96(12) . 5_565
O8 Eu1 O2 75.76(19) 5_565 .
O8 Eu1 N2 143.7(2) 5_565 .
O8 Eu1 N1 149.4(2) 5_565 .
O8 Eu1 N1 102.5(2) . .
O8 Eu1 O8 73.6(2) 5_565 .
O8 Eu1 O7 123.9(2) 5_565 .
O8 Eu1 C29 26.2(2) . .
O8 Eu1 C29 99.2(2) 5_565 .
O8 Eu1 O1 72.76(19) 5_565 5_565
O8 Eu1 O4 92.66(19) 5_565 8_565
O8 Eu1 O3 75.41(19) 5_565 8_565
O8 Eu1 C17 155.2(2) . 8_565
O8 Eu1 C17 81.6(2) 5_565 8_565
O7 Eu1 Eu1 85.72(14) . 5_565
O7 Eu1 N2 75.2(2) . .
O7 Eu1 N1 64.7(2) . .
O7 Eu1 O8 51.23(19) . .
O7 Eu1 C29 25.1(2) . .
O7 Eu1 O3 142.14(19) . 8_565
O7 Eu1 C17 152.9(2) . 8_565
C29 Eu1 Eu1 60.72(17) . 5_565
O1 Eu1 Eu1 68.86(14) 5_565 5_565
O1 Eu1 O2 138.27(19) 5_565 .
O1 Eu1 N2 140.1(2) 5_565 .
O1 Eu1 N1 77.1(2) 5_565 .
O1 Eu1 O8 73.62(19) 5_565 .
O1 Eu1 O7 97.7(2) 5_565 .
O1 Eu1 C29 86.3(2) 5_565 .
O1 Eu1 O4 79.26(19) 5_565 8_565
O1 Eu1 O3 119.94(19) 5_565 8_565
O1 Eu1 C17 98.8(2) 5_565 8_565
O4 Eu1 Eu1 127.15(13) 8_565 5_565
O4 Eu1 N2 82.6(2) 8_565 .
O4 Eu1 N1 76.9(2) 8_565 .
O4 Eu1 O8 152.18(18) 8_565 .
O4 Eu1 O7 140.98(19) 8_565 .
O4 Eu1 C29 157.7(2) 8_565 .
O4 Eu1 O3 52.87(17) 8_565 8_565
O4 Eu1 C17 26.48(18) 8_565 8_565
O3 Eu1 Eu1 110.35(13) 8_565 5_565
O3 Eu1 N2 73.1(2) 8_565 .
O3 Eu1 N1 117.0(2) 8_565 .
O3 Eu1 O8 139.88(17) 8_565 .
O3 Eu1 C29 148.73(19) 8_565 .
O3 Eu1 C17 26.52(18) 8_565 8_565
C17 Eu1 Eu1 120.29(16) 8_565 5_565
C17 Eu1 C29 174.8(2) 8_565 .
C13 O2 Eu1 136.2(5) . .
C1 N2 Eu1 122.0(6) . .
C1 N2 C5 119.1(8) . .
C5 N2 Eu1 118.1(6) . .
C12 N1 Eu1 123.5(6) . .
C12 N1 C6 117.4(7) . .
C6 N1 Eu1 117.7(5) . .
Eu1 O8 Eu1 106.4(2) 5_565 .
C29 O8 Eu1 92.3(5) . .
C29 O8 Eu1 157.5(5) . 5_565
C29 O7 Eu1 96.3(5) . .
C31 C30 C29 119.8(8) . .
C36 C30 C29 119.7(9) . .
C36 C30 C31 120.1(10) . .
O8 C29 Eu1 61.5(4) . .
O8 C29 C30 119.9(8) . .
O7 C29 Eu1 58.7(4) . .
O7 C29 O8 120.1(8) . .
O7 C29 C30 120.1(8) . .
C30 C29 Eu1 176.2(6) . .
N1 C12 C11 123.7(9) . .
C32 C31 C30 119.2(9) . .
O2 C13 O1 127.2(7) . .
O2 C13 C14 117.3(7) . .
O1 C13 C14 115.4(7) . .
C31 C32 C33 120.0(9) . .
C34 C32 C31 118.2(9) . .
C34 C32 C33 121.7(9) . .
N2 C1 C2 123.7(9) . .
O9 C33 C32 114.4(9) . .
O10 C33 O9 123.4(10) . .
O10 C33 C32 122.1(10) . .
C6 C9 C8 120.9(10) . .
C6 C9 C10 117.6(10) . .
C10 C9 C8 121.5(9) . .
C3 C2 C1 119.0(10) . .
N2 C5 C4 121.2(9) . .
N2 C5 C6 119.8(8) . .
C4 C5 C6 119.0(9) . .
C10 C11 C12 119.2(9) . .
C32 C34 C35 123.5(10) . .
C5 C4 C7 117.4(10) . .
C3 C4 C5 116.9(9) . .
C3 C4 C7 125.8(10) . .
C7 C8 C9 120.2(10) . .
C34 C35 C36 118.2(11) . .
C34 C35 C37 123.8(12) . .
C36 C35 C37 118.0(11) . .
C2 C3 C4 120.2(10) . .
N1 C6 C9 122.7(9) . .
N1 C6 C5 118.0(8) . .
C9 C6 C5 119.3(9) . .
C8 C7 C4 123.1(11) . .
C11 C10 C9 119.3(9) . .
C13 O1 Eu1 138.1(5) . 5_565
C20 C18 C16 121.2(7) . .
C18 C20 C19 119.1(7) . .
C18 C20 C21 121.2(7) . .
C19 C20 C21 119.6(7) . .
C18 C16 C15 118.9(7) . .
C18 C16 C17 121.6(7) . .
C15 C16 C17 119.4(7) . .
C14 C15 C16 120.5(7) . .
C14 C19 C20 120.8(8) . .
C15 C14 C13 119.6(7) . .
C19 C14 C13 120.9(7) . .
C19 C14 C15 119.3(7) . .
C17 O4 Eu1 94.2(5) . 8_465
C17 O3 Eu1 91.1(5) . 8_465
C16 C17 Eu1 173.6(6) . 8_465
O4 C17 Eu1 59.3(4) . 8_465
O4 C17 C16 118.6(7) . .
O3 C17 Eu1 62.4(4) . 8_465
O3 C17 C16 120.2(7) . .
O3 C17 O4 121.2(8) . .
C22 O5 C21 117.8(7) . .
O5 C21 C20 107.9(7) . .
C30 C36 C35 120.4(10) . .
C22 C25 C26 117.7(10) . .
C22 C23 C24 121.2(11) . .
C25 C22 O5 123.9(9) . .
C23 C22 O5 115.6(9) . .
C23 C22 C25 120.4(9) . .
C23 C24 C27 119.1(11) . .
C27 C26 C25 122.4(10) . .
C24 C27 C28 120.6(11) . .
C26 C27 C24 119.1(10) . .
C26 C27 C28 120.2(11) . .
O6 C28 C27 124.6(13) . .
C38 O11 C37 117.2(14) . .
C35 C37 O11 102.5(13) . .
C41 C42 C43 117(2) . .
C43 C38 O11 115.0(19) . .
C43 C38 C39 122(2) . .
C39 C38 O11 122(2) . .
C38 C43 C42 118(2) . .
C41 C44 O12 107(2) . .
C42 C41 C44 106(2) . .
C42 C41 C40 127(2) . .
C40 C41 C44 127(2) . .
C38 C39 C40 121(2) . .
C41 C40 C39 114(2) . .

loop_
_geom_bond_atom_site_label_1
_geom_bond_atom_site_label_2
_geom_bond_distance
_geom_bond_site_symmetry_2
Eu1 Eu1 3.9341(8) 5_565
Eu1 O2 2.377(5) .
Eu1 N2 2.561(7) .
Eu1 N1 2.598(7) .
Eu1 O8 2.563(6) .
Eu1 O8 2.349(5) 5_565
Eu1 O7 2.504(6) .
Eu1 C29 2.914(9) .
Eu1 O1 2.355(5) 5_565
Eu1 O4 2.445(5) 8_565
Eu1 O3 2.512(6) 8_565
Eu1 C17 2.835(9) 8_565
O2 C13 1.251(9) .
N2 C1 1.315(10) .
N2 C5 1.359(11) .
N1 C12 1.314(10) .
N1 C6 1.357(11) .
O8 Eu1 2.349(5) 5_565
O8 C29 1.287(10) .
O7 C29 1.242(10) .
C30 C29 1.482(13) .
C30 C31 1.415(12) .
C30 C36 1.353(13) .
C12 C11 1.394(12) .
O9 C33 1.326(12) .
C31 C32 1.396(13) .
C13 O1 1.261(9) .
C13 C14 1.514(10) .
C32 C33 1.476(13) .
C32 C34 1.359(13) .
C1 C2 1.390(12) .
O10 C33 1.246(12) .
C9 C8 1.410(14) .
C9 C6 1.395(12) .
C9 C10 1.406(14) .
C2 C3 1.346(13) .
C5 C4 1.424(13) .
C5 C6 1.432(13) .
C11 C10 1.347(14) .
C34 C35 1.362(13) .
C4 C3 1.423(14) .
C4 C7 1.446(14) .
C8 C7 1.305(15) .
C35 C36 1.400(15) .
C35 C37 1.523(19) .
O1 Eu1 2.355(5) 5_565
C18 C20 1.377(11) .
C18 C16 1.391(10) .
C20 C19 1.392(10) .
C20 C21 1.505(11) .
C16 C15 1.395(10) .
C16 C17 1.503(11) .
C15 C14 1.391(11) .
C19 C14 1.386(10) .
O4 Eu1 2.445(5) 8_465
O4 C17 1.268(9) .
O3 Eu1 2.512(6) 8_465
O3 C17 1.266(9) .
C17 Eu1 2.835(9) 8_465
O5 C21 1.426(10) .
O5 C22 1.384(10) .
C25 C22 1.380(13) .
C25 C26 1.385(13) .
C23 C22 1.357(14) .
C23 C24 1.379(14) .
C24 C27 1.381(15) .
C26 C27 1.355(15) .
C27 C28 1.487(14) .
O6 C28 1.208(14) .
O11 C37 1.670(19) .
O11 C38 1.45(2) .
C42 C43 1.398(16) .
C42 C41 1.344(13) .
C38 C43 1.347(16) .
C38 C39 1.373(13) .
O12 C44 1.43(3) .
C44 C41 1.41(3) .
C41 C40 1.367(13) .
C39 C40 1.388(13) .

loop_
_platon_squeeze_void_nr
_platon_squeeze_void_average_x
_platon_squeeze_void_average_y
_platon_squeeze_void_average_z
_platon_squeeze_void_volume
_platon_squeeze_void_count_electrons
_platon_squeeze_void_content
1 -0.004 0.250 0.250 542 80 ' '
2 -0.004 0.750 0.750 542 80 ' '
